data_1559649
loop_
_publ_author_name
'Jornet-Moll\'a, Ver\'onica'
'Gim\'enez-Saiz, Carlos'
'Ca\~nadillas-Delgado, Laura'
'Yufit, Dmitry S.'
'Howard, Judith A. K.'
'Romero, Francisco M.'

_publ_section_title
;
 Interplay between spin crossover and proton migration along short strong
 hydrogen bonds.
;
_journal_issue 3
_journal_name_full 'Chemical science'
_journal_page_first 1038
_journal_page_last 1053
_journal_paper_doi 10.1039/d0sc04918b
_journal_volume 12
_journal_year 2020
_chemical_formula_moiety 'C22 H18 Fe N10 2+, C12 H9 N2 O6 1-, C6 H4 N O3 1-, 5(H2 O)'
_chemical_formula_sum 'C40 H41 Fe N13 O14'
_chemical_formula_weight 983.71
_space_group_crystal_system triclinic
_space_group_IT_number 2
_space_group_name_Hall '-P 1'
_space_group_name_H-M_alt 'P -1'
_atom_sites_solution_hydrogens mixed
_atom_sites_solution_primary difmap
_atom_sites_solution_secondary difmap
_audit_creation_method SHELXL-2018/3
_audit_update_record
;
2020-02-18 deposited with the CCDC.	2020-11-23 downloaded from the CCDC.
;
_cell_angle_alpha 73.959(6)
_cell_angle_beta 85.950(5)
_cell_angle_gamma 68.735(5)
_cell_formula_units_Z 2
_cell_length_a 9.9402(13)
_cell_length_b 13.5461(19)
_cell_length_c 17.384(2)
_cell_measurement_reflns_used 9899
_cell_measurement_temperature 50(1)
_cell_measurement_theta_max 32.2789
_cell_measurement_theta_min 2.2010
_cell_volume 2095.3(5)
_computing_cell_refinement
;
'APEX3 v2017.3-0 (Bruker AXS)'
SAINT Version 8.32B (Bruker AXS Inc., 2013) 
;
_computing_data_collection
;
'APEX3 v2017.3-0 (Bruker AXS)'
;
_computing_data_reduction
;
APEX3 Version 2017.3 (Bruker AXS Inc.) 
SAINT Version 8.32B (Bruker AXS Inc., 2013) 
;
_computing_structure_refinement 'SHELXL-2018/3 (Sheldrick, 2018)'
_computing_structure_solution 'SHELXT 2018/2 (Sheldrick, 2018)'
_diffrn_ambient_temperature 50(1)
_diffrn_detector_area_resol_mean 16.0267
_diffrn_measured_fraction_theta_full 0.998
_diffrn_measured_fraction_theta_max 0.974
_diffrn_measurement_device_type
;
Bruker SMART X2S benchtop crystallographic system
;
_diffrn_measurement_method '\w scans'
_diffrn_radiation_monochromator mirror
_diffrn_radiation_type MoK\a
_diffrn_radiation_wavelength 0.71073
_diffrn_reflns_av_R_equivalents 0.0573
_diffrn_reflns_av_unetI/netI 0.0852
_diffrn_reflns_Laue_measured_fraction_full 0.998
_diffrn_reflns_Laue_measured_fraction_max 0.974
_diffrn_reflns_limit_h_max 15
_diffrn_reflns_limit_h_min -15
_diffrn_reflns_limit_k_max 20
_diffrn_reflns_limit_k_min -20
_diffrn_reflns_limit_l_max 26
_diffrn_reflns_limit_l_min -25
_diffrn_reflns_number 37908
_diffrn_reflns_point_group_measured_fraction_full 0.998
_diffrn_reflns_point_group_measured_fraction_max 0.974
_diffrn_reflns_theta_full 25.242
_diffrn_reflns_theta_max 32.668
_diffrn_reflns_theta_min 2.200
_diffrn_source 'micro-focus sealed X-ray tube'
_exptl_absorpt_coefficient_mu 0.447
_exptl_absorpt_correction_T_max 0.7465
_exptl_absorpt_correction_T_min 0.6083
_exptl_absorpt_correction_type multi-scan
_exptl_absorpt_process_details
;
 SADABS 2016/2: Krause, L., Herbst-Irmer, R., Sheldrick G.M. & Stalke D.,
 J. Appl. Cryst. 48 (2015) 3-10
;
_exptl_crystal_colour light-red
_exptl_crystal_density_diffrn 1.559
_exptl_crystal_description cube
_exptl_crystal_F_000 1020
_exptl_crystal_preparation 'Magnetic properties'
_exptl_crystal_recrystallization_method 'Re-crystallisation from solvent: MeOH/H2O'
_exptl_crystal_size_max 0.494
_exptl_crystal_size_mid 0.166
_exptl_crystal_size_min 0.127
_refine_diff_density_max 0.662
_refine_diff_density_min -0.739
_refine_diff_density_rms 0.091
_refine_ls_extinction_method none
_refine_ls_goodness_of_fit_ref 1.035
_refine_ls_hydrogen_treatment mixed
_refine_ls_matrix_type full
_refine_ls_number_parameters 662
_refine_ls_number_reflns 14987
_refine_ls_number_restraints 0
_refine_ls_restrained_S_all 1.035
_refine_ls_R_factor_all 0.0803
_refine_ls_R_factor_gt 0.0460
_refine_ls_shift/su_max 0.001
_refine_ls_shift/su_mean 0.000
_refine_ls_structure_factor_coef Fsqd
_refine_ls_weighting_details 'w=1/[\s^2^(Fo^2^)+(0.0420P)^2^+0.5189P] where P=(Fo^2^+2Fc^2^)/3'
_refine_ls_weighting_scheme calc
_refine_ls_wR_factor_gt 0.0999
_refine_ls_wR_factor_ref 0.1114
_reflns_Friedel_coverage 0.000
_reflns_number_gt 10681
_reflns_number_total 14987
_reflns_threshold_expression 'I > 2\s(I)'
_cod_data_source_file d0sc04918b2.cif
_cod_data_source_block Fe_bpp_Noxid_NHoxid_PIHS_50K
_cod_depositor_comments
;Adding full bibliography for 1559642--1559653.cif.

 Adding full bibliography for 1559642--1559653.cif.
;
_cod_database_code 1559649
_shelx_shelxl_version_number 2018/3
_shelx_space_group_comment
;
The symmetry employed for this shelxl refinement is uniquely defined
by the following loop, which should always be used as a source of
symmetry information in preference to the above space-group names.
They are only intended as comments.
;

loop_
_space_group_symop_operation_xyz
'x, y, z'
'-x, -y, -z'

loop_
_atom_site_label
_atom_site_type_symbol
_atom_site_fract_x
_atom_site_fract_y
_atom_site_fract_z
_atom_site_U_iso_or_equiv
_atom_site_adp_type
_atom_site_occupancy
_atom_site_site_symmetry_order
_atom_site_calc_flag
_atom_site_refinement_flags_posn
_atom_site_refinement_flags_adp
_atom_site_refinement_flags_occupancy
_atom_site_disorder_assembly
_atom_site_disorder_group
Fe1 Fe 0.03528(2) 0.54278(2) 0.23332(2) 0.00557(5) Uani 1 1 d . . . . .
N1 N 0.16583(13) 0.49250(10) 0.41333(8) 0.0076(2) Uani 1 1 d . . . . .
H1N H 0.190(2) 0.5535(16) 0.3959(11) 0.011 Uiso 1 1 d . U . . .
N2 N 0.09751(13) 0.47277(10) 0.35848(7) 0.0070(2) Uani 1 1 d . . . . .
N3 N -0.04280(13) 0.41088(10) 0.27329(7) 0.0071(2) Uani 1 1 d . . . . .
N4 N -0.07711(14) 0.54353(10) 0.12920(7) 0.0082(2) Uani 1 1 d . . . . .
N5 N -0.10431(14) 0.59957(11) 0.05150(8) 0.0086(2) Uani 1 1 d . . . . .
H5N H -0.070(2) 0.6553(15) 0.0296(11) 0.013 Uiso 1 1 d . U . . .
N6 N -0.26287(14) 0.69290(11) 0.30726(8) 0.0077(2) Uani 1 1 d . . . . .
H6N H -0.295(2) 0.6454(15) 0.3263(11) 0.012 Uiso 1 1 d . U . . .
N7 N -0.14799(13) 0.67813(10) 0.25982(7) 0.0072(2) Uani 1 1 d . . . . .
N8 N 0.08005(13) 0.68681(10) 0.17729(7) 0.0061(2) Uani 1 1 d . . . . .
N9 N 0.24570(13) 0.48650(10) 0.17930(7) 0.0065(2) Uani 1 1 d . . . . .
N10 N 0.34906(14) 0.39197(10) 0.17337(8) 0.0077(2) Uani 1 1 d . . . . .
H10N H 0.341(2) 0.3285(16) 0.2008(11) 0.012 Uiso 1 1 d . U . . .
C1 C 0.17232(16) 0.42138(12) 0.48568(9) 0.0097(3) Uani 1 1 d . . . . .
H1 H 0.214076 0.420175 0.532310 0.012 Uiso 1 1 calc R U . . .
C2 C 0.10627(16) 0.35069(12) 0.47856(9) 0.0087(3) Uani 1 1 d . . . . .
H2 H 0.094767 0.292508 0.518305 0.010 Uiso 1 1 calc R U . . .
C3 C 0.06016(15) 0.38631(12) 0.39768(9) 0.0070(3) Uani 1 1 d . . . . .
C4 C -0.02405(16) 0.35231(12) 0.35088(9) 0.0070(3) Uani 1 1 d . . . . .
C5 C -0.08461(16) 0.27262(12) 0.38129(9) 0.0081(3) Uani 1 1 d . . . . .
H5 H -0.069896 0.232392 0.434804 0.010 Uiso 1 1 calc R U . . .
C6 C -0.16810(16) 0.25448(12) 0.32947(9) 0.0091(3) Uani 1 1 d . . . . .
H6 H -0.210261 0.201588 0.348262 0.011 Uiso 1 1 calc R U . . .
C7 C -0.18857(16) 0.31543(12) 0.24954(9) 0.0089(3) Uani 1 1 d . . . . .
H7 H -0.244566 0.304119 0.214532 0.011 Uiso 1 1 calc R U . . .
C8 C -0.12376(15) 0.39338(12) 0.22315(9) 0.0073(3) Uani 1 1 d . . . . .
C9 C -0.13682(16) 0.46620(12) 0.14143(9) 0.0075(3) Uani 1 1 d . . . . .
C10 C -0.20208(16) 0.47287(13) 0.07012(9) 0.0099(3) Uani 1 1 d . . . . .
H10 H -0.250190 0.428822 0.062239 0.012 Uiso 1 1 calc R U . . .
C11 C -0.17874(16) 0.55948(13) 0.01438(9) 0.0106(3) Uani 1 1 d . . . . .
H11 H -0.209036 0.585470 -0.039241 0.013 Uiso 1 1 calc R U . . .
C12 C -0.31963(16) 0.79737(12) 0.31275(9) 0.0088(3) Uani 1 1 d . . . . .
H12 H -0.399130 0.825801 0.342146 0.011 Uiso 1 1 calc R U . . .
C13 C -0.23891(16) 0.85428(12) 0.26712(9) 0.0085(3) Uani 1 1 d . . . . .
H13 H -0.251710 0.927909 0.259296 0.010 Uiso 1 1 calc R U . . .
C14 C -0.13323(15) 0.77684(12) 0.23507(9) 0.0063(3) Uani 1 1 d . . . . .
C15 C -0.01442(15) 0.78520(12) 0.18179(9) 0.0065(3) Uani 1 1 d . . . . .
C16 C 0.00157(16) 0.88286(12) 0.13811(9) 0.0079(3) Uani 1 1 d . . . . .
H16 H -0.065748 0.950547 0.140791 0.010 Uiso 1 1 calc R U . . .
C17 C 0.12108(16) 0.87655(12) 0.09024(9) 0.0085(3) Uani 1 1 d . . . . .
H17 H 0.134930 0.940568 0.060733 0.010 Uiso 1 1 calc R U . . .
C18 C 0.21986(16) 0.77445(12) 0.08654(9) 0.0076(3) Uani 1 1 d . . . . .
H18 H 0.300477 0.769161 0.055060 0.009 Uiso 1 1 calc R U . . .
C19 C 0.19518(16) 0.68056(12) 0.13100(9) 0.0068(3) Uani 1 1 d . . . . .
C20 C 0.28816(16) 0.56725(12) 0.13354(8) 0.0066(3) Uani 1 1 d . . . . .
C21 C 0.41924(16) 0.52342(12) 0.09812(9) 0.0083(3) Uani 1 1 d . . . . .
H21 H 0.470961 0.561464 0.063799 0.010 Uiso 1 1 calc R U . . .
C22 C 0.45460(16) 0.41068(12) 0.12566(9) 0.0085(3) Uani 1 1 d . . . . .
H22 H 0.536642 0.357435 0.113372 0.010 Uiso 1 1 calc R U . . .
N11 N -0.39580(14) 1.01192(10) 0.06970(7) 0.0087(2) Uani 1 1 d . . . . .
O1 O -0.48779(12) 0.66916(9) 0.19287(7) 0.0101(2) Uani 1 1 d . . . . .
H1O1 H -0.509(5) 0.620(5) 0.223(4) 0.015 Uiso 0.44(4) 1 d . U P A 1
H1O2 H -0.513(4) 0.571(4) 0.265(3) 0.015 Uiso 0.56(4) 1 d . U P A 2
O2 O -0.63947(12) 0.78604(9) 0.25808(7) 0.0114(2) Uani 1 1 d . . . . .
O3 O -0.34187(12) 1.08660(9) 0.03198(6) 0.0125(2) Uani 1 1 d . . . . .
C23 C -0.55025(16) 0.76368(12) 0.20630(9) 0.0082(3) Uani 1 1 d . . . . .
C24 C -0.50263(16) 0.85219(12) 0.15321(9) 0.0071(3) Uani 1 1 d . . . . .
C25 C -0.38644(16) 0.82743(12) 0.10309(9) 0.0085(3) Uani 1 1 d . . . . .
H25 H -0.344415 0.756482 0.097271 0.010 Uiso 1 1 calc R U . . .
C26 C -0.56686(17) 0.96037(12) 0.15739(9) 0.0095(3) Uani 1 1 d . . . . .
H26 H -0.646555 0.979480 0.189001 0.011 Uiso 1 1 calc R U . . .
C27 C -0.51321(17) 1.03921(12) 0.11507(9) 0.0101(3) Uani 1 1 d . . . . .
H27 H -0.557649 1.111587 0.117555 0.012 Uiso 1 1 calc R U . . .
C28 C -0.33385(16) 0.90754(13) 0.06226(9) 0.0094(3) Uani 1 1 d . . . . .
H28 H -0.255599 0.890385 0.029400 0.011 Uiso 1 1 calc R U . . .
N12 N -0.49209(13) 0.18622(10) 0.51016(7) 0.0075(2) Uani 1 1 d . . . . .
O4 O -0.37077(12) 0.52269(9) 0.37834(6) 0.0104(2) Uani 1 1 d . . . . .
O5 O -0.52075(13) 0.51385(10) 0.29121(7) 0.0126(2) Uani 1 1 d . . . . .
O6 O -0.50639(12) 0.09666(8) 0.55723(6) 0.0095(2) Uani 1 1 d . . . . .
C29 C -0.44849(16) 0.48006(12) 0.35742(9) 0.0083(3) Uani 1 1 d . . . . .
C30 C -0.46426(16) 0.37716(12) 0.41188(9) 0.0076(3) Uani 1 1 d . . . . .
C31 C -0.41644(16) 0.33904(12) 0.49141(9) 0.0085(3) Uani 1 1 d . . . . .
H31 H -0.374172 0.377601 0.512189 0.010 Uiso 1 1 calc R U . . .
C32 C -0.52591(16) 0.31650(12) 0.38298(9) 0.0089(3) Uani 1 1 d . . . . .
H32 H -0.559124 0.340475 0.329921 0.011 Uiso 1 1 calc R U . . .
C33 C -0.53818(16) 0.22162(12) 0.43203(9) 0.0085(3) Uani 1 1 d . . . . .
H33 H -0.578222 0.181324 0.411734 0.010 Uiso 1 1 calc R U . . .
C34 C -0.43129(16) 0.24419(12) 0.53981(9) 0.0082(3) Uani 1 1 d . . . . .
H34 H -0.399553 0.219561 0.593163 0.010 Uiso 1 1 calc R U . . .
N13 N 0.06719(13) 0.94518(10) 0.38145(8) 0.0078(2) Uani 1 1 d . . . . .
O7 O 0.19669(12) 1.22008(9) 0.16188(6) 0.0112(2) Uani 1 1 d . . . . .
O8 O 0.32807(12) 1.20223(9) 0.26742(6) 0.0102(2) Uani 1 1 d . . . . .
O9 O 0.01983(12) 0.86785(9) 0.42596(6) 0.0099(2) Uani 1 1 d . . . . .
C35 C 0.23691(16) 1.18051(12) 0.23380(9) 0.0078(3) Uani 1 1 d . . . . .
C36 C 0.17426(16) 1.09889(12) 0.28634(9) 0.0077(3) Uani 1 1 d . . . . .
C37 C 0.20592(16) 1.05825(12) 0.36830(9) 0.0090(3) Uani 1 1 d . . . . .
H37 H 0.264828 1.082589 0.391704 0.011 Uiso 1 1 calc R U . . .
C38 C 0.08515(16) 1.06065(12) 0.25387(9) 0.0092(3) Uani 1 1 d . . . . .
H38 H 0.060669 1.086982 0.199434 0.011 Uiso 1 1 calc R U . . .
C39 C 0.03309(16) 0.98394(12) 0.30207(9) 0.0091(3) Uani 1 1 d . . . . .
H39 H -0.026033 0.958546 0.279863 0.011 Uiso 1 1 calc R U . . .
C40 C 0.15107(16) 0.98239(12) 0.41523(9) 0.0089(3) Uani 1 1 d . . . . .
H40 H 0.171685 0.956775 0.470086 0.011 Uiso 1 1 calc R U . . .
O1W O 0.72479(13) 0.99534(10) 0.42105(7) 0.0117(2) Uani 1 1 d . . . . .
H1A H 0.807(2) 0.9465(17) 0.4232(12) 0.018 Uiso 1 1 d . U . . .
H1B H 0.671(2) 0.9669(17) 0.4318(12) 0.018 Uiso 1 1 d . U . . .
O2W O 0.63670(14) 0.12715(10) 0.26530(7) 0.0125(2) Uani 1 1 d . . . . .
H2A H 0.664(2) 0.0934(17) 0.3060(13) 0.019 Uiso 1 1 d . U . . .
H2B H 0.550(2) 0.1415(17) 0.2649(12) 0.019 Uiso 1 1 d . U . . .
O3W O 0.19560(14) 0.68963(10) 0.36375(7) 0.0131(2) Uani 1 1 d . . . . .
H3A H 0.245(2) 0.7121(17) 0.3316(13) 0.020 Uiso 1 1 d . U . . .
H3B H 0.142(2) 0.7422(17) 0.3823(12) 0.020 Uiso 1 1 d . U . . .
O4W O 0.03945(14) 0.21778(10) 0.04140(7) 0.0128(2) Uani 1 1 d . . . . .
H4A H -0.037(2) 0.2147(17) 0.0567(12) 0.019 Uiso 1 1 d . U . . .
H4B H 0.077(2) 0.2150(16) 0.0838(13) 0.019 Uiso 1 1 d . U . . .
O5W O -0.22026(14) 1.17407(10) 0.11996(8) 0.0154(2) Uani 1 1 d . . . . .
H5A H -0.252(2) 1.1603(17) 0.1613(13) 0.023 Uiso 1 1 d . U . . .
H5B H -0.262(2) 1.1494(17) 0.0935(13) 0.023 Uiso 1 1 d . U . . .

loop_
_atom_site_aniso_label
_atom_site_aniso_U_11
_atom_site_aniso_U_22
_atom_site_aniso_U_33
_atom_site_aniso_U_23
_atom_site_aniso_U_13
_atom_site_aniso_U_12
Fe1 0.00587(10) 0.00524(10) 0.00527(10) -0.00098(7) 0.00022(7) -0.00193(8)
N1 0.0071(6) 0.0079(6) 0.0082(6) -0.0023(5) -0.0009(5) -0.0027(5)
N2 0.0065(6) 0.0077(6) 0.0075(6) -0.0027(5) -0.0010(5) -0.0028(5)
N3 0.0061(6) 0.0074(6) 0.0073(6) -0.0031(5) 0.0005(4) -0.0010(5)
N4 0.0087(6) 0.0070(6) 0.0070(6) -0.0010(5) 0.0000(5) -0.0011(5)
N5 0.0082(6) 0.0088(6) 0.0069(6) -0.0009(5) -0.0005(5) -0.0017(5)
N6 0.0069(6) 0.0088(6) 0.0082(6) -0.0020(5) 0.0022(5) -0.0044(5)
N7 0.0063(6) 0.0081(6) 0.0061(6) -0.0008(5) 0.0012(4) -0.0023(5)
N8 0.0057(6) 0.0054(5) 0.0066(6) -0.0016(4) -0.0001(4) -0.0012(5)
N9 0.0074(6) 0.0044(5) 0.0068(6) -0.0010(4) -0.0001(4) -0.0013(5)
N10 0.0076(6) 0.0052(5) 0.0095(6) -0.0021(5) 0.0003(5) -0.0011(5)
C1 0.0091(7) 0.0110(7) 0.0062(7) -0.0014(5) -0.0007(5) -0.0009(6)
C2 0.0087(7) 0.0072(6) 0.0080(7) -0.0006(5) 0.0006(5) -0.0015(5)
C3 0.0052(6) 0.0066(6) 0.0077(7) -0.0017(5) 0.0008(5) -0.0009(5)
C4 0.0066(6) 0.0061(6) 0.0075(7) -0.0028(5) 0.0011(5) -0.0007(5)
C5 0.0067(6) 0.0055(6) 0.0099(7) -0.0017(5) 0.0018(5) -0.0002(5)
C6 0.0060(6) 0.0073(6) 0.0142(7) -0.0036(6) 0.0025(5) -0.0026(5)
C7 0.0070(7) 0.0082(7) 0.0128(7) -0.0055(6) -0.0001(5) -0.0023(5)
C8 0.0057(6) 0.0072(6) 0.0079(7) -0.0034(5) 0.0004(5) -0.0002(5)
C9 0.0052(6) 0.0065(6) 0.0099(7) -0.0035(5) 0.0003(5) -0.0002(5)
C10 0.0067(7) 0.0133(7) 0.0112(7) -0.0069(6) -0.0003(5) -0.0027(6)
C11 0.0074(7) 0.0145(7) 0.0080(7) -0.0044(6) -0.0014(5) -0.0005(6)
C12 0.0059(6) 0.0113(7) 0.0089(7) -0.0049(6) 0.0005(5) -0.0011(6)
C13 0.0085(7) 0.0083(6) 0.0087(7) -0.0034(5) 0.0000(5) -0.0021(5)
C14 0.0052(6) 0.0072(6) 0.0061(6) -0.0014(5) -0.0007(5) -0.0016(5)
C15 0.0057(6) 0.0077(6) 0.0063(6) -0.0027(5) -0.0011(5) -0.0018(5)
C16 0.0083(7) 0.0063(6) 0.0090(7) -0.0028(5) 0.0000(5) -0.0020(5)
C17 0.0093(7) 0.0066(6) 0.0090(7) -0.0005(5) -0.0004(5) -0.0031(5)
C18 0.0071(6) 0.0095(7) 0.0058(7) -0.0008(5) 0.0011(5) -0.0036(5)
C19 0.0062(6) 0.0077(6) 0.0059(6) -0.0016(5) -0.0015(5) -0.0017(5)
C20 0.0069(6) 0.0077(6) 0.0051(6) -0.0019(5) -0.0007(5) -0.0022(5)
C21 0.0075(7) 0.0079(6) 0.0085(7) -0.0011(5) 0.0005(5) -0.0023(5)
C22 0.0059(6) 0.0091(7) 0.0100(7) -0.0039(5) 0.0002(5) -0.0011(5)
N11 0.0096(6) 0.0097(6) 0.0077(6) -0.0004(5) -0.0001(5) -0.0059(5)
O1 0.0121(5) 0.0064(5) 0.0108(5) -0.0005(4) -0.0005(4) -0.0033(4)
O2 0.0118(5) 0.0114(5) 0.0114(5) -0.0023(4) 0.0035(4) -0.0059(4)
O3 0.0176(6) 0.0141(5) 0.0094(5) -0.0001(4) 0.0030(4) -0.0124(5)
C23 0.0063(6) 0.0101(7) 0.0084(7) -0.0010(5) -0.0027(5) -0.0036(5)
C24 0.0069(6) 0.0079(6) 0.0068(7) -0.0006(5) -0.0007(5) -0.0036(5)
C25 0.0090(7) 0.0084(7) 0.0081(7) -0.0032(5) -0.0012(5) -0.0020(6)
C26 0.0083(7) 0.0099(7) 0.0095(7) -0.0025(6) 0.0013(5) -0.0026(6)
C27 0.0113(7) 0.0084(7) 0.0098(7) -0.0028(6) 0.0010(6) -0.0026(6)
C28 0.0075(7) 0.0131(7) 0.0075(7) -0.0035(6) 0.0008(5) -0.0032(6)
N12 0.0066(6) 0.0063(5) 0.0088(6) -0.0022(5) 0.0021(5) -0.0018(5)
O4 0.0116(5) 0.0096(5) 0.0117(5) -0.0032(4) 0.0005(4) -0.0055(4)
O5 0.0164(6) 0.0099(5) 0.0108(6) 0.0023(4) -0.0045(4) -0.0068(5)
O6 0.0111(5) 0.0068(5) 0.0099(5) -0.0003(4) 0.0024(4) -0.0043(4)
C29 0.0078(7) 0.0076(6) 0.0089(7) -0.0038(5) 0.0024(5) -0.0012(5)
C30 0.0061(6) 0.0067(6) 0.0095(7) -0.0035(5) 0.0014(5) -0.0008(5)
C31 0.0069(7) 0.0088(7) 0.0117(7) -0.0053(6) 0.0013(5) -0.0033(5)
C32 0.0085(7) 0.0087(7) 0.0087(7) -0.0032(5) 0.0004(5) -0.0015(6)
C33 0.0080(7) 0.0095(7) 0.0093(7) -0.0045(5) 0.0004(5) -0.0030(6)
C34 0.0078(7) 0.0096(7) 0.0076(7) -0.0033(5) 0.0003(5) -0.0030(5)
N13 0.0069(6) 0.0062(5) 0.0091(6) -0.0018(5) 0.0009(5) -0.0013(5)
O7 0.0125(5) 0.0125(5) 0.0085(5) -0.0013(4) -0.0008(4) -0.0054(4)
O8 0.0099(5) 0.0084(5) 0.0121(5) -0.0015(4) -0.0014(4) -0.0037(4)
O9 0.0116(5) 0.0081(5) 0.0104(5) 0.0005(4) 0.0020(4) -0.0064(4)
C35 0.0058(6) 0.0060(6) 0.0112(7) -0.0038(5) 0.0014(5) -0.0005(5)
C36 0.0059(6) 0.0060(6) 0.0110(7) -0.0028(5) 0.0000(5) -0.0014(5)
C37 0.0075(7) 0.0081(7) 0.0113(7) -0.0039(5) -0.0010(5) -0.0013(5)
C38 0.0098(7) 0.0092(7) 0.0080(7) -0.0019(5) 0.0004(5) -0.0031(6)
C39 0.0082(7) 0.0108(7) 0.0093(7) -0.0036(6) -0.0008(5) -0.0036(6)
C40 0.0083(7) 0.0095(7) 0.0082(7) -0.0033(5) -0.0009(5) -0.0016(6)
O1W 0.0082(5) 0.0116(5) 0.0144(6) -0.0025(5) 0.0010(4) -0.0034(4)
O2W 0.0117(6) 0.0127(6) 0.0114(6) -0.0013(4) -0.0001(5) -0.0036(5)
O3W 0.0153(6) 0.0104(5) 0.0144(6) -0.0038(5) 0.0064(5) -0.0063(5)
O4W 0.0133(6) 0.0160(6) 0.0101(6) -0.0024(5) -0.0005(5) -0.0069(5)
O5W 0.0184(6) 0.0213(6) 0.0123(6) -0.0076(5) 0.0035(5) -0.0122(5)

loop_
_atom_type_symbol
_atom_type_description
_atom_type_scat_dispersion_real
_atom_type_scat_dispersion_imag
_atom_type_scat_source
C C 0.0033 0.0016 'International Tables Vol C Tables 4.2.6.8 and 6.1.1.4'
H H 0.0000 0.0000 'International Tables Vol C Tables 4.2.6.8 and 6.1.1.4'
N N 0.0061 0.0033 'International Tables Vol C Tables 4.2.6.8 and 6.1.1.4'
O O 0.0106 0.0060 'International Tables Vol C Tables 4.2.6.8 and 6.1.1.4'
Fe Fe 0.3463 0.8444 'International Tables Vol C Tables 4.2.6.8 and 6.1.1.4'

loop_
_geom_angle_atom_site_label_1
_geom_angle_atom_site_label_2
_geom_angle_atom_site_label_3
_geom_angle
_geom_angle_site_symmetry_1
_geom_angle_site_symmetry_3
_geom_angle_publ_flag
N8 Fe1 N3 169.09(5) . . ?
N8 Fe1 N2 115.42(5) . . ?
N3 Fe1 N2 74.20(5) . . ?
N8 Fe1 N4 95.73(5) . . ?
N3 Fe1 N4 74.39(5) . . ?
N2 Fe1 N4 148.55(5) . . ?
N8 Fe1 N9 74.47(5) . . ?
N3 Fe1 N9 109.87(5) . . ?
N2 Fe1 N9 100.36(5) . . ?
N4 Fe1 N9 91.71(5) . . ?
N8 Fe1 N7 74.77(5) . . ?
N3 Fe1 N7 100.71(5) . . ?
N2 Fe1 N7 91.26(5) . . ?
N4 Fe1 N7 92.97(5) . . ?
N9 Fe1 N7 149.19(5) . . ?
N2 N1 C1 111.35(13) . . ?
N2 N1 H1N 115.2(11) . . ?
C1 N1 H1N 133.2(12) . . ?
N1 N2 C3 105.73(12) . . ?
N1 N2 Fe1 137.22(10) . . ?
C3 N2 Fe1 117.04(9) . . ?
C8 N3 C4 119.95(13) . . ?
C8 N3 Fe1 119.80(10) . . ?
C4 N3 Fe1 119.89(10) . . ?
C9 N4 N5 105.88(12) . . ?
C9 N4 Fe1 115.66(10) . . ?
N5 N4 Fe1 138.45(10) . . ?
N4 N5 C11 111.35(13) . . ?
N4 N5 H5N 120.7(12) . . ?
C11 N5 H5N 127.9(12) . . ?
N7 N6 C12 111.51(13) . . ?
N7 N6 H6N 122.5(14) . . ?
C12 N6 H6N 125.9(14) . . ?
C14 N7 N6 105.14(12) . . ?
C14 N7 Fe1 114.25(10) . . ?
N6 N7 Fe1 139.08(10) . . ?
C19 N8 C15 120.20(13) . . ?
C19 N8 Fe1 119.76(10) . . ?
C15 N8 Fe1 119.71(10) . . ?
N10 N9 C20 105.49(12) . . ?
N10 N9 Fe1 139.39(10) . . ?
C20 N9 Fe1 115.01(9) . . ?
C22 N10 N9 111.56(12) . . ?
C22 N10 H10N 129.5(12) . . ?
N9 N10 H10N 118.9(12) . . ?
N1 C1 C2 108.00(13) . . ?
N1 C1 H1 126.0 . . ?
C2 C1 H1 126.0 . . ?
C1 C2 C3 104.42(13) . . ?
C1 C2 H2 127.8 . . ?
C3 C2 H2 127.8 . . ?
N2 C3 C2 110.49(13) . . ?
N2 C3 C4 116.13(13) . . ?
C2 C3 C4 133.28(14) . . ?
N3 C4 C5 121.96(14) . . ?
N3 C4 C3 112.61(13) . . ?
C5 C4 C3 125.38(14) . . ?
C4 C5 C6 118.08(14) . . ?
C4 C5 H5 121.0 . . ?
C6 C5 H5 121.0 . . ?
C5 C6 C7 120.07(14) . . ?
C5 C6 H6 120.0 . . ?
C7 C6 H6 120.0 . . ?
C8 C7 C6 118.67(14) . . ?
C8 C7 H7 120.7 . . ?
C6 C7 H7 120.7 . . ?
N3 C8 C7 121.27(14) . . ?
N3 C8 C9 113.05(13) . . ?
C7 C8 C9 125.66(13) . . ?
N4 C9 C10 110.47(13) . . ?
N4 C9 C8 116.90(13) . . ?
C10 C9 C8 132.64(14) . . ?
C11 C10 C9 104.51(14) . . ?
C11 C10 H10 127.7 . . ?
C9 C10 H10 127.7 . . ?
N5 C11 C10 107.79(13) . . ?
N5 C11 H11 126.1 . . ?
C10 C11 H11 126.1 . . ?
N6 C12 C13 107.71(13) . . ?
N6 C12 H12 126.1 . . ?
C13 C12 H12 126.1 . . ?
C12 C13 C14 104.63(13) . . ?
C12 C13 H13 127.7 . . ?
C14 C13 H13 127.7 . . ?
N7 C14 C13 111.00(13) . . ?
N7 C14 C15 117.16(13) . . ?
C13 C14 C15 131.83(14) . . ?
N8 C15 C16 121.70(14) . . ?
N8 C15 C14 112.98(13) . . ?
C16 C15 C14 125.30(13) . . ?
C15 C16 C17 118.17(14) . . ?
C15 C16 H16 120.9 . . ?
C17 C16 H16 120.9 . . ?
C18 C17 C16 120.00(14) . . ?
C18 C17 H17 120.0 . . ?
C16 C17 H17 120.0 . . ?
C19 C18 C17 118.43(14) . . ?
C19 C18 H18 120.8 . . ?
C17 C18 H18 120.8 . . ?
N8 C19 C18 121.49(13) . . ?
N8 C19 C20 113.27(13) . . ?
C18 C19 C20 125.24(14) . . ?
N9 C20 C21 110.81(13) . . ?
N9 C20 C19 116.85(13) . . ?
C21 C20 C19 132.33(14) . . ?
C22 C21 C20 104.43(13) . . ?
C22 C21 H21 127.8 . . ?
C20 C21 H21 127.8 . . ?
N10 C22 C21 107.71(13) . . ?
N10 C22 H22 126.1 . . ?
C21 C22 H22 126.1 . . ?
O3 N11 C27 119.97(13) . . ?
O3 N11 C28 119.46(13) . . ?
C27 N11 C28 120.56(13) . . ?
C23 O1 O5 116.31(10) . . ?
C23 O1 H1O1 114(3) . . ?
O5 O1 H1O1 7(3) . . ?
O2 C23 O1 126.85(14) . . ?
O2 C23 C24 119.41(13) . . ?
O1 C23 C24 113.72(13) . . ?
C26 C24 C25 118.16(14) . . ?
C26 C24 C23 120.40(13) . . ?
C25 C24 C23 121.26(13) . . ?
C28 C25 C24 120.19(14) . . ?
C28 C25 H25 119.9 . . ?
C24 C25 H25 119.9 . . ?
C27 C26 C24 120.37(14) . . ?
C27 C26 H26 119.8 . . ?
C24 C26 H26 119.8 . . ?
N11 C27 C26 120.30(14) . . ?
N11 C27 H27 119.9 . . ?
C26 C27 H27 119.9 . . ?
N11 C28 C25 120.29(14) . . ?
N11 C28 H28 119.9 . . ?
C25 C28 H28 119.9 . . ?
O6 N12 C33 120.27(12) . . ?
O6 N12 C34 119.78(12) . . ?
C33 N12 C34 119.95(13) . . ?
C29 O4 O5 27.07(8) . . ?
C29 O5 O4 26.21(8) . . ?
C29 O5 C30 36.65(9) . . ?
O4 O5 C30 62.86(5) . . ?
C29 O5 O1 116.32(10) . . ?
O4 O5 O1 90.19(6) . . ?
C30 O5 O1 152.67(7) . . ?
C29 O5 H1O2 110(3) . . ?
O4 O5 H1O2 84(3) . . ?
C30 O5 H1O2 147(3) . . ?
O1 O5 H1O2 10(3) . . ?
O4 C29 O5 126.73(14) . . ?
O4 C29 C30 120.37(13) . . ?
O5 C29 C30 112.90(13) . . ?
C31 C30 C32 118.01(14) . . ?
C31 C30 C29 121.49(13) . . ?
C32 C30 C29 120.49(13) . . ?
C31 C30 O5 150.84(12) . . ?
C32 C30 O5 90.67(10) . . ?
C29 C30 O5 30.45(7) . . ?
C34 C31 C30 120.31(14) . . ?
C34 C31 H31 119.8 . . ?
C30 C31 H31 119.8 . . ?
C33 C32 C30 120.69(14) . . ?
C33 C32 O5 175.40(12) . . ?
C30 C32 O5 58.59(9) . . ?
C33 C32 H32 119.7 . . ?
C30 C32 H32 119.7 . . ?
O5 C32 H32 61.3 . . ?
N12 C33 C32 120.43(14) . . ?
N12 C33 H33 119.8 . . ?
C32 C33 H33 119.8 . . ?
N12 C34 C31 120.61(14) . . ?
N12 C34 H34 119.7 . . ?
C31 C34 H34 119.7 . . ?
O9 N13 C39 119.21(12) . . ?
O9 N13 C40 120.12(12) . . ?
C39 N13 C40 120.66(13) . . ?
O7 C35 O8 125.22(14) . . ?
O7 C35 C36 118.38(13) . . ?
O8 C35 C36 116.40(13) . . ?
C37 C36 C38 117.69(14) . . ?
C37 C36 C35 121.24(13) . . ?
C38 C36 C35 121.06(13) . . ?
C40 C37 C36 120.83(14) . . ?
C40 C37 H37 119.6 . . ?
C36 C37 H37 119.6 . . ?
C39 C38 C36 120.22(14) . . ?
C39 C38 H38 119.9 . . ?
C36 C38 H38 119.9 . . ?
N13 C39 C38 120.61(14) . . ?
N13 C39 H39 119.7 . . ?
C38 C39 H39 119.7 . . ?
N13 C40 C37 119.97(14) . . ?
N13 C40 H40 120.0 . . ?
C37 C40 H40 120.0 . . ?
H1A O1W H1B 108(2) . . ?
H2A O2W H2B 107(2) . . ?
H3A O3W H3B 108(2) . . ?
H4A O4W H4B 101(2) . . ?
H5A O5W H5B 101(2) . . ?

loop_
_geom_bond_atom_site_label_1
_geom_bond_atom_site_label_2
_geom_bond_distance
_geom_bond_site_symmetry_2
_geom_bond_publ_flag
Fe1 N8 2.1147(13) . ?
Fe1 N3 2.1263(13) . ?
Fe1 N2 2.1541(13) . ?
Fe1 N4 2.1889(13) . ?
Fe1 N9 2.1908(13) . ?
Fe1 N7 2.1950(13) . ?
N1 N2 1.3438(17) . ?
N1 C1 1.3457(19) . ?
N1 H1N 0.911(19) . ?
N2 C3 1.3463(19) . ?
N3 C8 1.3474(19) . ?
N3 C4 1.3491(19) . ?
N4 C9 1.3435(19) . ?
N4 N5 1.3454(17) . ?
N5 C11 1.346(2) . ?
N5 H5N 0.914(19) . ?
N6 N7 1.3478(17) . ?
N6 C12 1.3483(19) . ?
N6 H6N 0.803(19) . ?
N7 C14 1.3454(19) . ?
N8 C19 1.3422(19) . ?
N8 C15 1.3430(18) . ?
N9 N10 1.3452(17) . ?
N9 C20 1.3468(19) . ?
N10 C22 1.344(2) . ?
N10 H10N 0.888(19) . ?
C1 C2 1.377(2) . ?
C1 H1 0.9300 . ?
C2 C3 1.406(2) . ?
C2 H2 0.9300 . ?
C3 C4 1.469(2) . ?
C4 C5 1.385(2) . ?
C5 C6 1.392(2) . ?
C5 H5 0.9300 . ?
C6 C7 1.392(2) . ?
C6 H6 0.9300 . ?
C7 C8 1.387(2) . ?
C7 H7 0.9300 . ?
C8 C9 1.472(2) . ?
C9 C10 1.405(2) . ?
C10 C11 1.381(2) . ?
C10 H10 0.9300 . ?
C11 H11 0.9300 . ?
C12 C13 1.374(2) . ?
C12 H12 0.9300 . ?
C13 C14 1.398(2) . ?
C13 H13 0.9300 . ?
C14 C15 1.466(2) . ?
C15 C16 1.390(2) . ?
C16 C17 1.392(2) . ?
C16 H16 0.9300 . ?
C17 C18 1.392(2) . ?
C17 H17 0.9300 . ?
C18 C19 1.390(2) . ?
C18 H18 0.9300 . ?
C19 C20 1.467(2) . ?
C20 C21 1.399(2) . ?
C21 C22 1.384(2) . ?
C21 H21 0.9300 . ?
C22 H22 0.9300 . ?
N11 O3 1.3107(16) . ?
N11 C27 1.356(2) . ?
N11 C28 1.3614(19) . ?
O1 C23 1.2835(18) . ?
O1 O5 2.4268(16) . ?
O1 H1O1 0.81(6) . ?
O2 C23 1.2376(18) . ?
C23 C24 1.501(2) . ?
C24 C26 1.391(2) . ?
C24 C25 1.394(2) . ?
C25 C28 1.374(2) . ?
C25 H25 0.9300 . ?
C26 C27 1.375(2) . ?
C26 H26 0.9300 . ?
C27 H27 0.9300 . ?
C28 H28 0.9300 . ?
N12 O6 1.3121(16) . ?
N12 C33 1.3612(19) . ?
N12 C34 1.3637(19) . ?
O4 C29 1.2418(18) . ?
O4 O5 2.2538(16) . ?
O5 C29 1.2795(18) . ?
O5 C30 2.3259(19) . ?
O5 H1O2 0.81(5) . ?
C29 C30 1.507(2) . ?
C30 C31 1.387(2) . ?
C30 C32 1.393(2) . ?
C31 C34 1.380(2) . ?
C31 H31 0.9300 . ?
C32 C33 1.374(2) . ?
C32 H32 0.9300 . ?
C33 H33 0.9300 . ?
C34 H34 0.9300 . ?
N13 O9 1.3327(16) . ?
N13 C39 1.3532(19) . ?
N13 C40 1.3534(19) . ?
O7 C35 1.2471(18) . ?
O8 C35 1.2698(18) . ?
C35 C36 1.518(2) . ?
C36 C37 1.391(2) . ?
C36 C38 1.392(2) . ?
C37 C40 1.378(2) . ?
C37 H37 0.9300 . ?
C38 C39 1.378(2) . ?
C38 H38 0.9300 . ?
C39 H39 0.9300 . ?
C40 H40 0.9300 . ?
O1W H1A 0.84(2) . ?
O1W H1B 0.75(2) . ?
O2W H2A 0.74(2) . ?
O2W H2B 0.81(2) . ?
O3W H3A 0.78(2) . ?
O3W H3B 0.85(2) . ?
O4W H4A 0.80(2) . ?
O4W H4B 0.83(2) . ?
O5W H5A 0.77(2) . ?
O5W H5B 0.84(2) . ?

loop_
_geom_hbond_atom_site_label_D
_geom_hbond_atom_site_label_H
_geom_hbond_atom_site_label_A
_geom_hbond_distance_DH
_geom_hbond_distance_HA
_geom_hbond_distance_DA
_geom_hbond_angle_DHA
_geom_hbond_site_symmetry_A
_geom_hbond_publ_flag
N1 H1N O3W 0.911(19) 1.793(19) 2.6882(18) 167.2(17) . yes
N5 H5N O4W 0.914(19) 1.932(19) 2.8190(18) 163.1(17) 2_565 yes
N6 H6N O4 0.803(19) 2.031(19) 2.8330(17) 177.6(19) . yes
N10 H10N O8 0.888(19) 1.825(19) 2.7095(17) 173.4(18) 1_545 yes
O1 H1O1^a O5 0.81(6) 1.62(6) 2.4268(16) 169(5) . yes
O1W H1A O9 0.84(2) 1.99(2) 2.8055(17) 163.3(19) 1_655 yes
O1W H1B O6 0.75(2) 2.08(2) 2.8275(16) 171(2) 2_566 yes
O2W H2A O1W 0.74(2) 2.06(2) 2.7955(17) 175(2) 1_545 yes
O2W H2B O8 0.81(2) 2.06(2) 2.8616(17) 170(2) 1_545 yes
O3W H3A O2 0.78(2) 1.97(2) 2.7513(17) 172(2) 1_655 yes
O3W H3B O9 0.85(2) 2.01(2) 2.8579(17) 178(2) . yes
O4W H4B O7 0.83(2) 1.90(2) 2.7136(17) 165(2) 1_545 yes
O4W H4A O5W 0.80(2) 2.22(2) 3.0073(18) 167(2) 1_545 yes
O5W H5A O2W 0.77(2) 2.08(2) 2.8407(18) 172(2) 1_465 yes
O5W H5B O3 0.84(2) 1.90(2) 2.7398(17) 176(2) . yes
